data_7709178
loop_
_publ_author_name
'Sharma, Mahendra K.'
'W\"olper, Christoph'
'Schulz, Stephan'

_publ_section_title
;
 Selective 1,2 addition of polar X-H bonds to the Ga-P double bond of
 gallaphosphene L(Cl)GaPGaL.
;
_journal_issue 4
_journal_name_full 'Dalton transactions (Cambridge, England : 2003)'
_journal_page_first 1612
_journal_page_last 1616
_journal_paper_doi 10.1039/d1dt04299h
_journal_volume 51
_journal_year 2022
_chemical_formula_sum 'C66 H92 Cl Ga2 N4 O P'
_chemical_formula_weight 1163.29
_space_group_crystal_system orthorhombic
_space_group_IT_number 45
_space_group_name_Hall 'I 2 -2c'
_space_group_name_H-M_alt 'I b a 2'
_atom_sites_solution_hydrogens geom
_atom_sites_solution_primary direct
_atom_sites_solution_secondary difmap
_audit_creation_method SHELXL-2017/1
_audit_update_record
;
2021-10-14 deposited with the CCDC.	2021-12-23 downloaded from the CCDC.
;
_cell_angle_alpha 90
_cell_angle_beta 90
_cell_angle_gamma 90
_cell_formula_units_Z 8
_cell_length_a 21.415(2)
_cell_length_b 39.087(4)
_cell_length_c 16.2869(17)
_cell_measurement_reflns_used 9864
_cell_measurement_temperature 120(2)
_cell_measurement_theta_max 30.37
_cell_measurement_theta_min 2.34
_cell_volume 13633(2)
_computing_cell_refinement 'BRUKER APEX3(v2019.1-0)'
_computing_data_collection 'BRUKER APEX3(v2019.1-0)'
_computing_data_reduction 'BRUKER APEX3(v2019.1-0)'
_computing_molecular_graphics 'ORTEP/PLATON (Spek)'
_computing_publication_material 'BRUKER AXS SHELXTL (c) 2008 / Vers. 2008/4'
_computing_structure_refinement 'SHELXL-2017/1 (Sheldrick, 2017)'
_computing_structure_solution 'BRUKER APEX3(v2019.1-0)'
_diffrn_ambient_temperature 120(2)
_diffrn_detector_area_resol_mean 512
_diffrn_measured_fraction_theta_full 0.999
_diffrn_measured_fraction_theta_max 0.995
_diffrn_measurement_device_type 'Bruker D8 KAPPA II (APEX II detector)'
_diffrn_measurement_method 'Data collection strategy APEX 3/QUEEN'
_diffrn_radiation_monochromator 'Triumph Goebel mirror'
_diffrn_radiation_source 'fine-focus sealed tube'
_diffrn_radiation_type MoK\a
_diffrn_radiation_wavelength 0.71073
_diffrn_reflns_av_R_equivalents 0.0426
_diffrn_reflns_av_unetI/netI 0.0349
_diffrn_reflns_Laue_measured_fraction_full 0.999
_diffrn_reflns_Laue_measured_fraction_max 0.995
_diffrn_reflns_limit_h_max 30
_diffrn_reflns_limit_h_min -30
_diffrn_reflns_limit_k_max 54
_diffrn_reflns_limit_k_min -55
_diffrn_reflns_limit_l_max 23
_diffrn_reflns_limit_l_min -23
_diffrn_reflns_number 158409
_diffrn_reflns_point_group_measured_fraction_full 0.999
_diffrn_reflns_point_group_measured_fraction_max 0.991
_diffrn_reflns_theta_full 25.242
_diffrn_reflns_theta_max 30.726
_diffrn_reflns_theta_min 1.084
_exptl_absorpt_coefficient_mu 0.893
_exptl_absorpt_correction_T_max 0.75
_exptl_absorpt_correction_T_min 0.66
_exptl_absorpt_correction_type multi-scan
_exptl_absorpt_process_details
; 
 SADABS
 R.H. Blessing, Acta Cryst. (1995) A51 33-38 
;
_exptl_crystal_colour colourless
_exptl_crystal_density_diffrn 1.134
_exptl_crystal_description block
_exptl_crystal_F_000 4944
_exptl_crystal_size_max 0.435
_exptl_crystal_size_mid 0.261
_exptl_crystal_size_min 0.198
_refine_diff_density_max 0.807
_refine_diff_density_min -0.305
_refine_diff_density_rms 0.074
_refine_ls_abs_structure_details
;
 Flack x determined using 8119 quotients [(I+)-(I-)]/[(I+)+(I-)]
 (Parsons, Flack and Wagner, Acta Cryst. B69 (2013) 249-259).
;
_refine_ls_abs_structure_Flack 0.000(2)
_refine_ls_extinction_method none
_refine_ls_goodness_of_fit_ref 1.036
_refine_ls_hydrogen_treatment constr
_refine_ls_matrix_type full
_refine_ls_number_parameters 698
_refine_ls_number_reflns 21039
_refine_ls_number_restraints 1
_refine_ls_restrained_S_all 1.036
_refine_ls_R_factor_all 0.0400
_refine_ls_R_factor_gt 0.0316
_refine_ls_shift/su_max 0.013
_refine_ls_shift/su_mean 0.000
_refine_ls_structure_factor_coef Fsqd
_refine_ls_weighting_details 'w=1/[\s^2^(Fo^2^)+(0.0591P)^2^+1.6273P] where P=(Fo^2^+2Fc^2^)/3'
_refine_ls_weighting_scheme calc
_refine_ls_wR_factor_gt 0.0878
_refine_ls_wR_factor_ref 0.0920
_reflns_Friedel_coverage 0.929
_reflns_Friedel_fraction_full 0.998
_reflns_Friedel_fraction_max 0.987
_reflns_number_gt 18447
_reflns_number_total 21039
_reflns_threshold_expression 'I > 2\s(I)'
_cod_data_source_file d1dt04299h2.cif
_cod_data_source_block mks_017m_sq
_cod_depositor_comments
;
The following automatic conversions were performed:

data item '_atom_sites_solution_secondary' value 'diffmap' was
changed to 'difmap'.

Automatic conversion script
Id: cif_fix_values 7556 2019-12-06 15:28:31Z antanas 

 Adding full bibliography for 7709177--7709182.cif.
;
_cod_database_code 7709178
_shelx_shelxl_version_number 2017/1
_shelx_space_group_comment
;
The symmetry employed for this shelxl refinement is uniquely defined
by the following loop, which should always be used as a source of
symmetry information in preference to the above space-group names.
They are only intended as comments.
;
_shelx_estimated_absorpt_t_min 0.697
_shelx_estimated_absorpt_t_max 0.843

loop_
_space_group_symop_operation_xyz
'x, y, z'
'-x, -y, z'
'x+1/2, -y+1/2, z'
'-x+1/2, y+1/2, z'
'x+1/2, y+1/2, z+1/2'
'-x+1/2, -y+1/2, z+1/2'
'x+1, -y+1, z+1/2'
'-x+1, y+1, z+1/2'

loop_
_atom_site_label
_atom_site_type_symbol
_atom_site_fract_x
_atom_site_fract_y
_atom_site_fract_z
_atom_site_U_iso_or_equiv
_atom_site_adp_type
_atom_site_occupancy
_atom_site_site_symmetry_order
_atom_site_calc_flag
_atom_site_refinement_flags_posn
_atom_site_refinement_flags_adp
_atom_site_refinement_flags_occupancy
_atom_site_disorder_assembly
_atom_site_disorder_group
Ga1 Ga 0.74996(2) 0.82039(2) -0.02576(2) 0.01438(6) Uani 1 1 d . . . . .
Ga2 Ga 0.74159(2) 0.92399(2) 0.03885(2) 0.01543(6) Uani 1 1 d . . . . .
Cl1 Cl 0.75664(3) 0.82257(2) -0.16162(4) 0.02102(12) Uani 1 1 d . . . . .
P1 P 0.73657(3) 0.86515(2) 0.06646(4) 0.01937(13) Uani 1 1 d . . . . .
O1 O 0.77254(9) 0.94978(5) -0.04666(12) 0.0232(4) Uani 1 1 d . . . . .
N1 N 0.68474(9) 0.78590(5) -0.01162(12) 0.0154(4) Uani 1 1 d . . . . .
N2 N 0.82022(10) 0.78923(6) -0.00251(13) 0.0180(4) Uani 1 1 d . . . . .
N3 N 0.77624(11) 0.94431(6) 0.13915(14) 0.0218(5) Uani 1 1 d . . . . .
N4 N 0.66134(9) 0.94841(5) 0.04471(14) 0.0171(4) Uani 1 1 d . . . . .
C1 C 0.69731(12) 0.75424(7) -0.03856(15) 0.0186(5) Uani 1 1 d . . . . .
C2 C 0.75771(12) 0.74187(7) -0.05083(17) 0.0205(5) Uani 1 1 d . . . . .
H2 H 0.760939 0.720878 -0.079933 0.025 Uiso 1 1 calc R U . . .
C3 C 0.81432(12) 0.75662(7) -0.02548(17) 0.0201(5) Uani 1 1 d . . . . .
C4 C 0.64392(14) 0.73013(8) -0.05650(19) 0.0255(6) Uani 1 1 d . . . . .
H4A H 0.620834 0.738300 -0.104610 0.038 Uiso 1 1 calc R U . . .
H4B H 0.615868 0.729250 -0.009004 0.038 Uiso 1 1 calc R U . . .
H4C H 0.660414 0.707200 -0.067517 0.038 Uiso 1 1 calc R U . . .
C5 C 0.86950(13) 0.73276(8) -0.0235(2) 0.0289(6) Uani 1 1 d . . . . .
H5A H 0.887360 0.730879 -0.078738 0.043 Uiso 1 1 calc R U . . .
H5B H 0.855946 0.710120 -0.004801 0.043 Uiso 1 1 calc R U . . .
H5C H 0.901118 0.741755 0.014247 0.043 Uiso 1 1 calc R U . . .
C6 C 0.62209(11) 0.79182(7) 0.01835(15) 0.0181(5) Uani 1 1 d . . . . .
C7 C 0.57650(11) 0.80625(7) -0.03398(16) 0.0189(5) Uani 1 1 d . . . . .
C8 C 0.51584(13) 0.80980(8) -0.00326(19) 0.0263(6) Uani 1 1 d . . . . .
H8 H 0.484560 0.820020 -0.036565 0.032 Uiso 1 1 calc R U . . .
C9 C 0.50066(13) 0.79865(8) 0.07499(19) 0.0298(6) Uani 1 1 d . . . . .
H9 H 0.458896 0.800609 0.094085 0.036 Uiso 1 1 calc R U . . .
C10 C 0.54580(13) 0.78472(8) 0.12537(18) 0.0271(6) Uani 1 1 d . . . . .
H10 H 0.534696 0.777256 0.178928 0.033 Uiso 1 1 calc R U . . .
C11 C 0.60771(12) 0.78139(7) 0.09883(16) 0.0218(5) Uani 1 1 d . . . . .
C12 C 0.59274(13) 0.81710(7) -0.12031(17) 0.0207(5) Uani 1 1 d . . . . .
H12 H 0.631999 0.804922 -0.136183 0.025 Uiso 1 1 calc R U . . .
C13 C 0.54258(15) 0.80793(9) -0.18434(19) 0.0325(7) Uani 1 1 d . . . . .
H13A H 0.556920 0.814807 -0.239046 0.049 Uiso 1 1 calc R U . . .
H13B H 0.503693 0.819964 -0.171196 0.049 Uiso 1 1 calc R U . . .
H13C H 0.535184 0.783191 -0.183537 0.049 Uiso 1 1 calc R U . . .
C14 C 0.60635(16) 0.85561(8) -0.1227(2) 0.0337(7) Uani 1 1 d . . . . .
H14A H 0.638846 0.861110 -0.082426 0.051 Uiso 1 1 calc R U . . .
H14B H 0.568208 0.868313 -0.109428 0.051 Uiso 1 1 calc R U . . .
H14C H 0.620695 0.862016 -0.177717 0.051 Uiso 1 1 calc R U . . .
C15 C 0.65608(14) 0.76652(8) 0.15674(17) 0.0273(6) Uani 1 1 d . . . . .
H15 H 0.698076 0.769818 0.131102 0.033 Uiso 1 1 calc R U . . .
C16 C 0.6467(2) 0.72786(10) 0.1706(3) 0.0466(9) Uani 1 1 d . . . . .
H16A H 0.653826 0.715604 0.118962 0.070 Uiso 1 1 calc R U . . .
H16B H 0.603939 0.723636 0.189535 0.070 Uiso 1 1 calc R U . . .
H16C H 0.676321 0.719765 0.212129 0.070 Uiso 1 1 calc R U . . .
C17 C 0.65598(18) 0.78532(11) 0.2389(2) 0.0426(8) Uani 1 1 d . . . . .
H17A H 0.669398 0.809033 0.230535 0.064 Uiso 1 1 calc R U . . .
H17B H 0.684755 0.773916 0.276846 0.064 Uiso 1 1 calc R U . . .
H17C H 0.613741 0.785066 0.262014 0.064 Uiso 1 1 calc R U . . .
C18 C 0.87903(11) 0.80096(7) 0.03235(17) 0.0206(5) Uani 1 1 d . . . . .
C19 C 0.92995(11) 0.80884(7) -0.01902(18) 0.0224(5) Uani 1 1 d . . . . .
C20 C 0.98584(13) 0.81925(8) 0.0175(2) 0.0293(6) Uani 1 1 d . . . . .
H20 H 1.020672 0.824666 -0.016166 0.035 Uiso 1 1 calc R U . . .
C21 C 0.99131(14) 0.82181(9) 0.1016(2) 0.0336(7) Uani 1 1 d . . . . .
H21 H 1.029776 0.828710 0.125495 0.040 Uiso 1 1 calc R U . . .
C22 C 0.94095(14) 0.81435(9) 0.15098(19) 0.0313(7) Uani 1 1 d . . . . .
H22 H 0.945200 0.816269 0.208860 0.038 Uiso 1 1 calc R U . . .
C23 C 0.88372(13) 0.80401(7) 0.11806(17) 0.0236(5) Uani 1 1 d . . . . .
C24 C 0.92752(13) 0.80641(8) -0.11202(17) 0.0253(6) Uani 1 1 d . . . . .
H24 H 0.885981 0.796798 -0.127986 0.030 Uiso 1 1 calc R U . . .
C25 C 0.93446(17) 0.84153(9) -0.1520(2) 0.0389(8) Uani 1 1 d . . . . .
H25A H 0.926631 0.839617 -0.211085 0.058 Uiso 1 1 calc R U . . .
H25B H 0.976911 0.850103 -0.142889 0.058 Uiso 1 1 calc R U . . .
H25C H 0.904310 0.857428 -0.127621 0.058 Uiso 1 1 calc R U . . .
C26 C 0.97865(16) 0.78239(10) -0.1449(2) 0.0395(8) Uani 1 1 d . . . . .
H26A H 0.972020 0.778412 -0.203643 0.059 Uiso 1 1 calc R U . . .
H26B H 0.976821 0.760536 -0.115470 0.059 Uiso 1 1 calc R U . . .
H26C H 1.019689 0.792913 -0.136449 0.059 Uiso 1 1 calc R U . . .
C27 C 0.83047(14) 0.79405(8) 0.17416(17) 0.0274(6) Uani 1 1 d . . . . .
H27 H 0.790835 0.796629 0.142290 0.033 Uiso 1 1 calc R U . . .
C28 C 0.82574(17) 0.81738(10) 0.2498(2) 0.0359(7) Uani 1 1 d . . . . .
H28A H 0.819764 0.841111 0.232080 0.054 Uiso 1 1 calc R U . . .
H28B H 0.864261 0.815655 0.282073 0.054 Uiso 1 1 calc R U . . .
H28C H 0.790194 0.810257 0.283656 0.054 Uiso 1 1 calc R U . . .
C29 C 0.83557(19) 0.75644(9) 0.2003(2) 0.0412(8) Uani 1 1 d . . . . .
H29A H 0.832785 0.741747 0.151665 0.062 Uiso 1 1 calc R U . . .
H29B H 0.801472 0.750900 0.238135 0.062 Uiso 1 1 calc R U . . .
H29C H 0.875709 0.752664 0.227711 0.062 Uiso 1 1 calc R U . . .
C30 C 0.76182(13) 0.97675(8) 0.15587(18) 0.0235(5) Uani 1 1 d . . . . .
C31 C 0.71105(13) 0.99406(7) 0.12096(17) 0.0232(5) Uani 1 1 d . . . . .
H31 H 0.710240 1.018148 0.128605 0.028 Uiso 1 1 calc R U . . .
C32 C 0.66124(12) 0.98009(7) 0.07606(17) 0.0215(5) Uani 1 1 d . . . . .
C33 C 0.80141(15) 0.99716(9) 0.2156(2) 0.0341(7) Uani 1 1 d . . . . .
H33A H 0.845709 0.993522 0.203255 0.051 Uiso 1 1 calc R U . . .
H33B H 0.792636 0.989616 0.271791 0.051 Uiso 1 1 calc R U . . .
H33C H 0.791471 1.021534 0.210270 0.051 Uiso 1 1 calc R U . . .
C34 C 0.60499(13) 1.00302(8) 0.0659(2) 0.0297(6) Uani 1 1 d . . . . .
H34A H 0.603281 1.011500 0.009338 0.045 Uiso 1 1 calc R U . . .
H34B H 0.608243 1.022411 0.103819 0.045 Uiso 1 1 calc R U . . .
H34C H 0.566954 0.990022 0.078015 0.045 Uiso 1 1 calc R U . . .
C35 C 0.81917(14) 0.92724(7) 0.19558(18) 0.0247(6) Uani 1 1 d . . . . .
C36 C 0.88178(14) 0.92291(8) 0.17336(19) 0.0265(6) Uani 1 1 d . . . . .
C37 C 0.92208(15) 0.90808(9) 0.2311(2) 0.0347(7) Uani 1 1 d . . . . .
H37 H 0.964567 0.904340 0.216860 0.042 Uiso 1 1 calc R U . . .
C38 C 0.90132(16) 0.89884(10) 0.3078(2) 0.0397(8) Uani 1 1 d . . . . .
H38 H 0.929761 0.889649 0.346771 0.048 Uiso 1 1 calc R U . . .
C39 C 0.83926(16) 0.90288(10) 0.3283(2) 0.0371(7) Uani 1 1 d . . . . .
H39 H 0.825375 0.896191 0.381312 0.044 Uiso 1 1 calc R U . . .
C40 C 0.79650(15) 0.91660(8) 0.27274(19) 0.0289(6) Uani 1 1 d . . . . .
C41 C 0.90716(14) 0.93484(8) 0.09181(19) 0.0275(6) Uani 1 1 d . . . . .
H41 H 0.872394 0.946610 0.062106 0.033 Uiso 1 1 calc R U . . .
C42 C 0.92896(16) 0.90491(9) 0.0378(2) 0.0388(7) Uani 1 1 d . . . . .
H42A H 0.943457 0.913714 -0.015194 0.058 Uiso 1 1 calc R U . . .
H42B H 0.894110 0.889087 0.028983 0.058 Uiso 1 1 calc R U . . .
H42C H 0.963225 0.892844 0.065245 0.058 Uiso 1 1 calc R U . . .
C43 C 0.96031(16) 0.96085(10) 0.1020(2) 0.0414(8) Uani 1 1 d . . . . .
H43A H 0.973328 0.969187 0.047938 0.062 Uiso 1 1 calc R U . . .
H43B H 0.995795 0.949845 0.129347 0.062 Uiso 1 1 calc R U . . .
H43C H 0.945730 0.980137 0.135388 0.062 Uiso 1 1 calc R U . . .
C44 C 0.72793(16) 0.91899(9) 0.2975(2) 0.0327(7) Uani 1 1 d . . . . .
H44 H 0.704762 0.930526 0.251989 0.039 Uiso 1 1 calc R U . . .
C45 C 0.71862(19) 0.94030(11) 0.3761(2) 0.0433(8) Uani 1 1 d . . . . .
H45A H 0.733286 0.963722 0.366689 0.065 Uiso 1 1 calc R U . . .
H45B H 0.742450 0.930027 0.421189 0.065 Uiso 1 1 calc R U . . .
H45C H 0.674189 0.940713 0.390511 0.065 Uiso 1 1 calc R U . . .
C46 C 0.70066(17) 0.88350(10) 0.3085(2) 0.0388(7) Uani 1 1 d . . . . .
H46A H 0.656451 0.885368 0.323377 0.058 Uiso 1 1 calc R U . . .
H46B H 0.723266 0.871498 0.352164 0.058 Uiso 1 1 calc R U . . .
H46C H 0.704632 0.870701 0.257028 0.058 Uiso 1 1 calc R U . . .
C47 C 0.60296(11) 0.93611(7) 0.01094(16) 0.0179(5) Uani 1 1 d . . . . .
C48 C 0.58499(12) 0.94553(7) -0.06875(17) 0.0203(5) Uani 1 1 d . . . . .
C49 C 0.52537(13) 0.93608(8) -0.09527(19) 0.0266(6) Uani 1 1 d . . . . .
H49 H 0.512013 0.942730 -0.148551 0.032 Uiso 1 1 calc R U . . .
C50 C 0.48517(13) 0.91729(8) -0.04617(19) 0.0293(6) Uani 1 1 d . . . . .
H50 H 0.444587 0.911519 -0.065242 0.035 Uiso 1 1 calc R U . . .
C51 C 0.50482(12) 0.90699(8) 0.03115(18) 0.0268(5) Uani 1 1 d . . . . .
H51 H 0.477679 0.893615 0.064294 0.032 Uiso 1 1 calc R U . . .
C52 C 0.56393(12) 0.91593(7) 0.06137(16) 0.0214(5) Uani 1 1 d . . . . .
C53 C 0.62756(13) 0.96492(7) -0.12738(17) 0.0232(5) Uani 1 1 d . . . . .
H53 H 0.664760 0.973075 -0.095833 0.028 Uiso 1 1 calc R U . . .
C54 C 0.65038(15) 0.94047(9) -0.1952(2) 0.0327(7) Uani 1 1 d . . . . .
H54A H 0.615104 0.933988 -0.230200 0.049 Uiso 1 1 calc R U . . .
H54B H 0.668298 0.919918 -0.170014 0.049 Uiso 1 1 calc R U . . .
H54C H 0.682253 0.951940 -0.228427 0.049 Uiso 1 1 calc R U . . .
C55 C 0.59637(16) 0.99596(9) -0.1673(2) 0.0359(7) Uani 1 1 d . . . . .
H55A H 0.626677 1.007858 -0.202159 0.054 Uiso 1 1 calc R U . . .
H55B H 0.581452 1.011557 -0.124442 0.054 Uiso 1 1 calc R U . . .
H55C H 0.560989 0.988345 -0.200781 0.054 Uiso 1 1 calc R U . . .
C56 C 0.58257(13) 0.90634(8) 0.14782(16) 0.0232(5) Uani 1 1 d . . . . .
H56 H 0.629173 0.907317 0.150803 0.028 Uiso 1 1 calc R U . . .
C57 C 0.56301(19) 0.87030(10) 0.1706(2) 0.0430(9) Uani 1 1 d . . . . .
H57A H 0.517417 0.869232 0.175090 0.065 Uiso 1 1 calc R U . . .
H57B H 0.581836 0.864020 0.223295 0.065 Uiso 1 1 calc R U . . .
H57C H 0.577122 0.854346 0.128020 0.065 Uiso 1 1 calc R U . . .
C58 C 0.5571(2) 0.93245(12) 0.2088(2) 0.0470(10) Uani 1 1 d . . . . .
H58A H 0.572529 0.955283 0.194456 0.071 Uiso 1 1 calc R U . . .
H58B H 0.571055 0.926508 0.264328 0.071 Uiso 1 1 calc R U . . .
H58C H 0.511366 0.932336 0.206887 0.071 Uiso 1 1 calc R U . . .
C59 C 0.82661(12) 0.95539(7) -0.08787(17) 0.0215(5) Uani 1 1 d . . . . .
C60 C 0.86110(13) 0.98557(7) -0.07435(17) 0.0244(5) Uani 1 1 d . . . . .
C61 C 0.91521(13) 0.99123(8) -0.1192(2) 0.0303(6) Uani 1 1 d . . . . .
H61 H 0.938540 1.011527 -0.109760 0.036 Uiso 1 1 calc R U . . .
C62 C 0.93603(14) 0.96813(9) -0.17726(19) 0.0310(6) Uani 1 1 d . . . . .
H62 H 0.973664 0.972205 -0.206548 0.037 Uiso 1 1 calc R U . . .
C63 C 0.90098(13) 0.93878(9) -0.19216(19) 0.0282(6) Uani 1 1 d . . . . .
H63 H 0.914509 0.923041 -0.232891 0.034 Uiso 1 1 calc R U . . .
C64 C 0.84653(12) 0.93208(7) -0.14852(18) 0.0239(5) Uani 1 1 d . . . . .
C65 C 0.84012(14) 1.01177(8) -0.0117(2) 0.0323(7) Uani 1 1 d . . . . .
H65A H 0.853906 1.034580 -0.028918 0.048 Uiso 1 1 calc R U . . .
H65B H 0.858404 1.006286 0.041857 0.048 Uiso 1 1 calc R U . . .
H65C H 0.794477 1.011415 -0.007517 0.048 Uiso 1 1 calc R U . . .
C66 C 0.80852(15) 0.90094(9) -0.1660(2) 0.0352(7) Uani 1 1 d . . . . .
H66A H 0.767582 0.907781 -0.187346 0.053 Uiso 1 1 calc R U . . .
H66B H 0.802986 0.887775 -0.115357 0.053 Uiso 1 1 calc R U . . .
H66C H 0.830020 0.886818 -0.206932 0.053 Uiso 1 1 calc R U . . .

loop_
_atom_site_aniso_label
_atom_site_aniso_U_11
_atom_site_aniso_U_22
_atom_site_aniso_U_33
_atom_site_aniso_U_23
_atom_site_aniso_U_13
_atom_site_aniso_U_12
Ga1 0.01397(10) 0.01577(11) 0.01340(12) 0.00021(10) -0.00048(9) 0.00055(9)
Ga2 0.01413(10) 0.01652(11) 0.01564(13) -0.00222(10) -0.00246(11) 0.00091(9)
Cl1 0.0243(3) 0.0244(3) 0.0143(3) 0.0006(2) 0.0013(2) -0.0014(2)
P1 0.0257(3) 0.0174(3) 0.0150(3) -0.0016(2) 0.0007(2) 0.0003(2)
O1 0.0167(8) 0.0255(10) 0.0275(10) 0.0063(8) 0.0012(7) -0.0008(7)
N1 0.0145(9) 0.0189(10) 0.0127(9) 0.0011(7) 0.0005(7) -0.0005(7)
N2 0.0161(9) 0.0212(10) 0.0166(10) 0.0004(8) -0.0011(7) 0.0025(8)
N3 0.0213(11) 0.0233(12) 0.0208(11) -0.0040(8) -0.0068(8) 0.0010(9)
N4 0.0151(9) 0.0194(9) 0.0167(9) -0.0023(8) -0.0003(8) 0.0024(7)
C1 0.0210(11) 0.0197(11) 0.0151(11) 0.0003(9) 0.0006(9) -0.0010(9)
C2 0.0234(12) 0.0177(12) 0.0204(12) -0.0020(9) -0.0002(9) 0.0025(9)
C3 0.0218(11) 0.0202(12) 0.0182(11) 0.0016(10) 0.0011(10) 0.0043(9)
C4 0.0268(13) 0.0222(13) 0.0276(14) -0.0050(11) 0.0024(11) -0.0037(11)
C5 0.0246(12) 0.0267(14) 0.0355(15) 0.0010(12) -0.0008(12) 0.0098(10)
C6 0.0151(10) 0.0196(11) 0.0195(12) -0.0023(9) 0.0001(8) -0.0025(8)
C7 0.0172(11) 0.0195(11) 0.0200(12) -0.0042(10) -0.0030(9) -0.0029(8)
C8 0.0181(12) 0.0314(15) 0.0296(15) -0.0043(11) -0.0032(10) -0.0010(10)
C9 0.0171(12) 0.0418(17) 0.0305(15) -0.0131(13) 0.0038(11) -0.0058(12)
C10 0.0217(13) 0.0367(16) 0.0228(13) -0.0059(11) 0.0059(10) -0.0068(11)
C11 0.0193(11) 0.0265(13) 0.0198(12) -0.0016(10) 0.0013(9) -0.0049(10)
C12 0.0197(12) 0.0220(12) 0.0205(12) -0.0005(10) -0.0034(9) -0.0004(9)
C13 0.0280(15) 0.0444(18) 0.0250(14) 0.0085(13) -0.0115(11) -0.0064(13)
C14 0.0379(17) 0.0236(14) 0.0396(17) 0.0010(12) 0.0049(13) -0.0025(12)
C15 0.0248(13) 0.0388(16) 0.0183(13) 0.0039(11) 0.0001(10) -0.0024(11)
C16 0.056(2) 0.040(2) 0.044(2) 0.0088(16) -0.0105(18) 0.0033(17)
C17 0.047(2) 0.057(2) 0.0241(16) -0.0070(15) -0.0109(14) 0.0022(17)
C18 0.0167(10) 0.0233(12) 0.0218(12) 0.0016(10) -0.0030(10) 0.0053(8)
C19 0.0159(10) 0.0249(13) 0.0263(13) 0.0003(11) -0.0011(10) 0.0038(9)
C20 0.0156(12) 0.0355(16) 0.0367(17) 0.0005(12) -0.0023(11) 0.0033(11)
C21 0.0208(14) 0.0434(19) 0.0367(17) -0.0021(14) -0.0129(12) 0.0013(12)
C22 0.0269(14) 0.0424(18) 0.0245(14) 0.0010(12) -0.0098(11) 0.0071(13)
C23 0.0201(12) 0.0279(14) 0.0227(13) 0.0015(11) -0.0036(9) 0.0067(10)
C24 0.0175(12) 0.0353(15) 0.0231(13) 0.0002(11) 0.0029(9) 0.0015(11)
C25 0.0421(18) 0.0396(19) 0.0350(17) 0.0106(14) -0.0010(14) 0.0015(14)
C26 0.0354(17) 0.052(2) 0.0314(16) -0.0007(15) 0.0110(13) 0.0137(15)
C27 0.0253(13) 0.0397(16) 0.0173(12) 0.0032(11) -0.0039(10) 0.0013(12)
C28 0.0369(17) 0.0469(19) 0.0239(15) 0.0005(13) -0.0015(12) 0.0045(15)
C29 0.052(2) 0.0354(18) 0.0361(18) 0.0074(14) 0.0029(15) 0.0013(15)
C30 0.0247(13) 0.0243(13) 0.0214(13) -0.0039(10) -0.0038(10) -0.0015(10)
C31 0.0237(12) 0.0205(12) 0.0253(13) -0.0069(10) -0.0020(10) 0.0021(10)
C32 0.0203(12) 0.0227(12) 0.0214(13) -0.0022(10) 0.0005(9) 0.0024(10)
C33 0.0375(16) 0.0292(15) 0.0354(17) -0.0111(13) -0.0152(13) -0.0031(13)
C34 0.0260(13) 0.0245(13) 0.0387(16) -0.0085(12) -0.0047(11) 0.0074(11)
C35 0.0238(13) 0.0253(13) 0.0248(13) -0.0062(10) -0.0123(10) 0.0003(10)
C36 0.0231(13) 0.0266(14) 0.0298(14) -0.0034(11) -0.0099(11) -0.0014(11)
C37 0.0267(15) 0.0389(18) 0.0384(18) 0.0005(14) -0.0141(13) 0.0032(13)
C38 0.0364(17) 0.049(2) 0.0340(17) 0.0016(15) -0.0190(14) 0.0069(15)
C39 0.0400(18) 0.0447(19) 0.0265(15) -0.0001(13) -0.0142(13) 0.0047(14)
C40 0.0289(14) 0.0338(16) 0.0241(14) -0.0041(12) -0.0106(11) 0.0043(12)
C41 0.0227(13) 0.0269(14) 0.0327(15) -0.0001(12) -0.0077(11) 0.0009(11)
C42 0.0411(17) 0.0374(17) 0.0380(17) -0.0023(16) -0.0025(16) 0.0023(13)
C43 0.0306(16) 0.047(2) 0.047(2) -0.0001(16) -0.0071(14) -0.0127(15)
C44 0.0317(15) 0.0444(18) 0.0221(14) -0.0014(13) -0.0076(12) 0.0048(14)
C45 0.046(2) 0.052(2) 0.0312(17) -0.0071(16) -0.0028(15) 0.0077(17)
C46 0.0373(17) 0.050(2) 0.0295(16) -0.0018(14) -0.0005(13) 0.0003(15)
C47 0.0139(11) 0.0190(11) 0.0210(11) -0.0033(9) -0.0023(9) 0.0031(9)
C48 0.0179(11) 0.0206(12) 0.0223(12) -0.0002(9) -0.0017(9) 0.0032(9)
C49 0.0208(12) 0.0325(15) 0.0267(14) -0.0013(12) -0.0088(11) 0.0047(10)
C50 0.0155(12) 0.0399(16) 0.0325(15) -0.0027(12) -0.0051(10) -0.0002(11)
C51 0.0189(11) 0.0344(14) 0.0272(14) -0.0021(12) 0.0019(11) -0.0028(10)
C52 0.0182(11) 0.0250(13) 0.0210(13) -0.0051(10) 0.0015(9) -0.0002(9)
C53 0.0215(12) 0.0254(13) 0.0227(13) 0.0049(10) -0.0043(10) 0.0008(10)
C54 0.0334(16) 0.0332(16) 0.0314(16) 0.0040(13) 0.0097(12) 0.0013(12)
C55 0.0385(17) 0.0274(15) 0.0417(19) 0.0095(13) -0.0082(14) 0.0048(13)
C56 0.0227(13) 0.0298(14) 0.0172(12) -0.0022(10) 0.0015(9) -0.0042(11)
C57 0.050(2) 0.046(2) 0.0337(17) 0.0135(15) -0.0119(15) -0.0179(16)
C58 0.052(2) 0.065(3) 0.0245(16) -0.0132(16) 0.0025(15) 0.0156(19)
C59 0.0160(11) 0.0248(13) 0.0236(13) 0.0053(10) -0.0013(9) -0.0006(9)
C60 0.0224(12) 0.0236(13) 0.0271(14) 0.0043(10) -0.0017(10) -0.0011(10)
C61 0.0220(13) 0.0345(16) 0.0344(15) 0.0045(12) -0.0025(11) -0.0097(12)
C62 0.0204(13) 0.0399(17) 0.0328(16) 0.0041(13) 0.0040(11) -0.0062(12)
C63 0.0208(13) 0.0374(16) 0.0264(14) 0.0029(12) 0.0027(10) 0.0012(11)
C64 0.0185(12) 0.0269(14) 0.0262(14) 0.0067(11) -0.0012(10) -0.0007(10)
C65 0.0288(14) 0.0274(14) 0.0405(18) -0.0017(12) 0.0029(12) -0.0015(11)
C66 0.0285(15) 0.0341(17) 0.0430(18) -0.0054(14) 0.0071(13) -0.0065(12)

loop_
_atom_type_symbol
_atom_type_description
_atom_type_scat_dispersion_real
_atom_type_scat_dispersion_imag
_atom_type_scat_source
C C 0.0033 0.0016 'International Tables Vol C Tables 4.2.6.8 and 6.1.1.4'
H H 0.0000 0.0000 'International Tables Vol C Tables 4.2.6.8 and 6.1.1.4'
Cl Cl 0.1484 0.1585 'International Tables Vol C Tables 4.2.6.8 and 6.1.1.4'
Ga Ga 0.2307 1.6083 'International Tables Vol C Tables 4.2.6.8 and 6.1.1.4'
N N 0.0061 0.0033 'International Tables Vol C Tables 4.2.6.8 and 6.1.1.4'
O O 0.0106 0.0060 'International Tables Vol C Tables 4.2.6.8 and 6.1.1.4'
P P 0.1023 0.0942 'International Tables Vol C Tables 4.2.6.8 and 6.1.1.4'

loop_
_geom_angle_atom_site_label_1
_geom_angle_atom_site_label_2
_geom_angle_atom_site_label_3
_geom_angle
_geom_angle_site_symmetry_1
_geom_angle_site_symmetry_3
_geom_angle_publ_flag
N1 Ga1 N2 95.55(9) . . ?
N1 Ga1 Cl1 100.95(6) . . ?
N2 Ga1 Cl1 99.55(6) . . ?
N1 Ga1 P1 110.79(6) . . ?
N2 Ga1 P1 115.79(7) . . ?
Cl1 Ga1 P1 128.58(3) . . ?
O1 Ga2 N3 105.78(10) . . ?
O1 Ga2 N4 94.90(9) . . ?
N3 Ga2 N4 95.37(9) . . ?
O1 Ga2 P1 134.25(7) . . ?
N3 Ga2 P1 104.75(7) . . ?
N4 Ga2 P1 115.22(6) . . ?
Ga1 P1 Ga2 127.49(3) . . ?
C59 O1 Ga2 140.31(18) . . ?
C1 N1 C6 116.4(2) . . ?
C1 N1 Ga1 117.04(16) . . ?
C6 N1 Ga1 126.31(17) . . ?
C3 N2 C18 119.5(2) . . ?
C3 N2 Ga1 117.64(17) . . ?
C18 N2 Ga1 122.71(17) . . ?
C30 N3 C35 116.8(2) . . ?
C30 N3 Ga2 117.87(19) . . ?
C35 N3 Ga2 125.23(18) . . ?
C32 N4 C47 116.8(2) . . ?
C32 N4 Ga2 117.93(17) . . ?
C47 N4 Ga2 125.06(16) . . ?
N1 C1 C2 123.6(2) . . ?
N1 C1 C4 119.2(2) . . ?
C2 C1 C4 117.2(2) . . ?
C1 C2 C3 128.0(2) . . ?
N2 C3 C2 123.8(2) . . ?
N2 C3 C5 120.8(2) . . ?
C2 C3 C5 115.4(2) . . ?
C11 C6 C7 121.8(2) . . ?
C11 C6 N1 118.1(2) . . ?
C7 C6 N1 120.1(2) . . ?
C8 C7 C6 117.7(2) . . ?
C8 C7 C12 121.3(2) . . ?
C6 C7 C12 121.0(2) . . ?
C9 C8 C7 121.0(3) . . ?
C10 C9 C8 120.4(3) . . ?
C9 C10 C11 121.1(3) . . ?
C10 C11 C6 117.9(3) . . ?
C10 C11 C15 119.3(2) . . ?
C6 C11 C15 122.8(2) . . ?
C7 C12 C14 110.1(2) . . ?
C7 C12 C13 113.9(2) . . ?
C14 C12 C13 110.1(2) . . ?
C11 C15 C17 111.1(3) . . ?
C11 C15 C16 112.2(3) . . ?
C17 C15 C16 110.1(3) . . ?
C23 C18 C19 121.1(2) . . ?
C23 C18 N2 118.4(2) . . ?
C19 C18 N2 120.5(2) . . ?
C20 C19 C18 118.3(3) . . ?
C20 C19 C24 118.2(3) . . ?
C18 C19 C24 123.5(2) . . ?
C21 C20 C19 121.1(3) . . ?
C22 C21 C20 119.9(3) . . ?
C21 C22 C23 121.6(3) . . ?
C22 C23 C18 117.9(3) . . ?
C22 C23 C27 120.3(3) . . ?
C18 C23 C27 121.6(2) . . ?
C19 C24 C25 111.4(3) . . ?
C19 C24 C26 111.2(2) . . ?
C25 C24 C26 109.3(3) . . ?
C23 C27 C29 111.1(3) . . ?
C23 C27 C28 112.4(3) . . ?
C29 C27 C28 110.5(3) . . ?
N3 C30 C31 123.8(3) . . ?
N3 C30 C33 120.1(3) . . ?
C31 C30 C33 116.1(3) . . ?
C30 C31 C32 127.8(3) . . ?
N4 C32 C31 123.8(2) . . ?
N4 C32 C34 120.5(2) . . ?
C31 C32 C34 115.6(2) . . ?
C36 C35 C40 121.7(3) . . ?
C36 C35 N3 119.7(3) . . ?
C40 C35 N3 118.6(3) . . ?
C35 C36 C37 117.8(3) . . ?
C35 C36 C41 122.4(3) . . ?
C37 C36 C41 119.7(3) . . ?
C38 C37 C36 121.3(3) . . ?
C37 C38 C39 120.1(3) . . ?
C38 C39 C40 121.3(3) . . ?
C39 C40 C35 117.7(3) . . ?
C39 C40 C44 118.9(3) . . ?
C35 C40 C44 123.3(3) . . ?
C36 C41 C43 112.1(3) . . ?
C36 C41 C42 112.2(3) . . ?
C43 C41 C42 109.9(3) . . ?
C46 C44 C40 110.2(3) . . ?
C46 C44 C45 110.3(3) . . ?
C40 C44 C45 112.2(3) . . ?
C48 C47 C52 121.5(2) . . ?
C48 C47 N4 120.1(2) . . ?
C52 C47 N4 118.4(2) . . ?
C49 C48 C47 117.9(3) . . ?
C49 C48 C53 119.0(2) . . ?
C47 C48 C53 123.1(2) . . ?
C50 C49 C48 122.0(3) . . ?
C49 C50 C51 119.3(3) . . ?
C50 C51 C52 121.3(3) . . ?
C51 C52 C47 118.0(2) . . ?
C51 C52 C56 120.2(2) . . ?
C47 C52 C56 121.6(2) . . ?
C48 C53 C55 113.6(2) . . ?
C48 C53 C54 109.3(2) . . ?
C55 C53 C54 109.0(3) . . ?
C52 C56 C57 112.7(2) . . ?
C52 C56 C58 110.3(3) . . ?
C57 C56 C58 111.3(3) . . ?
O1 C59 C60 120.4(3) . . ?
O1 C59 C64 120.0(2) . . ?
C60 C59 C64 119.5(2) . . ?
C61 C60 C59 119.3(3) . . ?
C61 C60 C65 119.7(3) . . ?
C59 C60 C65 121.1(3) . . ?
C62 C61 C60 121.7(3) . . ?
C61 C62 C63 118.9(3) . . ?
C64 C63 C62 121.2(3) . . ?
C63 C64 C59 119.4(3) . . ?
C63 C64 C66 120.9(3) . . ?
C59 C64 C66 119.7(3) . . ?

loop_
_geom_bond_atom_site_label_1
_geom_bond_atom_site_label_2
_geom_bond_distance
_geom_bond_site_symmetry_2
_geom_bond_publ_flag
Ga1 N1 1.955(2) . ?
Ga1 N2 1.972(2) . ?
Ga1 Cl1 2.2191(8) . ?
Ga1 P1 2.3235(8) . ?
Ga2 O1 1.842(2) . ?
Ga2 N3 1.962(2) . ?
Ga2 N4 1.968(2) . ?
Ga2 P1 2.3461(8) . ?
O1 C59 1.356(3) . ?
N1 C1 1.340(3) . ?
N1 C6 1.446(3) . ?
N2 C3 1.335(3) . ?
N2 C18 1.456(3) . ?
N3 C30 1.333(4) . ?
N3 C35 1.461(4) . ?
N4 C32 1.339(3) . ?
N4 C47 1.448(3) . ?
C1 C2 1.395(4) . ?
C1 C4 1.510(4) . ?
C2 C3 1.405(4) . ?
C3 C5 1.506(3) . ?
C6 C11 1.407(4) . ?
C6 C7 1.413(3) . ?
C7 C8 1.399(4) . ?
C7 C12 1.509(4) . ?
C8 C9 1.385(4) . ?
C9 C10 1.380(4) . ?
C10 C11 1.401(4) . ?
C11 C15 1.517(4) . ?
C12 C14 1.534(4) . ?
C12 C13 1.539(4) . ?
C15 C17 1.526(4) . ?
C15 C16 1.541(5) . ?
C18 C23 1.405(4) . ?
C18 C19 1.409(4) . ?
C19 C20 1.397(4) . ?
C19 C24 1.519(4) . ?
C20 C21 1.378(5) . ?
C21 C22 1.376(5) . ?
C22 C23 1.397(4) . ?
C23 C27 1.512(4) . ?
C24 C25 1.527(5) . ?
C24 C26 1.538(4) . ?
C27 C29 1.534(5) . ?
C27 C28 1.537(5) . ?
C30 C31 1.401(4) . ?
C30 C33 1.517(4) . ?
C31 C32 1.404(4) . ?
C32 C34 1.510(4) . ?
C35 C36 1.399(4) . ?
C35 C40 1.410(5) . ?
C36 C37 1.401(4) . ?
C36 C41 1.509(5) . ?
C37 C38 1.375(5) . ?
C38 C39 1.379(5) . ?
C39 C40 1.395(4) . ?
C40 C44 1.526(5) . ?
C41 C43 1.535(4) . ?
C41 C42 1.536(5) . ?
C44 C46 1.516(5) . ?
C44 C45 1.540(5) . ?
C47 C48 1.403(4) . ?
C47 C52 1.413(4) . ?
C48 C49 1.397(4) . ?
C48 C53 1.523(4) . ?
C49 C50 1.386(4) . ?
C50 C51 1.387(4) . ?
C51 C52 1.402(4) . ?
C52 C56 1.511(4) . ?
C53 C55 1.530(4) . ?
C53 C54 1.540(4) . ?
C56 C57 1.516(5) . ?
C56 C58 1.525(4) . ?
C59 C60 1.409(4) . ?
C59 C64 1.410(4) . ?
C60 C61 1.388(4) . ?
C60 C65 1.514(4) . ?
C61 C62 1.381(5) . ?
C62 C63 1.392(4) . ?
C63 C64 1.390(4) . ?
C64 C66 1.492(4) . ?
